data_2206987
loop_
_publ_author_name
'Jun Wan'
'Chun-Li Li'
'Xue-Mei Li'
'Shu-Sheng Zhang'
'Ping-Kai Ouyang'

_publ_section_title 2-(1<i>H</i>-Benzotriazol-1-yl)-1-(2,4-dichlorophenyl)-2-(1<i>H</i>-1,2,4-triazol-1-yl)ethanone
_journal_coeditor_code IS6120
_journal_issue 10
_journal_name_full 'Acta Crystallographica Section E'
_journal_page_first o3232
_journal_page_last o3233
_journal_paper_doi 10.1107/S1600536805028448
_journal_volume 61
_journal_year 2005
_chemical_formula_iupac 'C16 H10 Cl2 N6 O'
_chemical_formula_moiety 'C16 H10 Cl2 N6 O'
_chemical_formula_sum 'C16 H10 Cl2 N6 O'
_chemical_formula_weight 373.20
_chemical_name_systematic
;
2-(1H-Benzotriazol-1-yl))-1-(2,4-dichlorophenyl)-2-(1H-1,2,4-triazol-1-
yl)ethanone
;
_space_group_IT_number 15
_symmetry_cell_setting monoclinic
_symmetry_space_group_name_Hall '-C 2yc'
_symmetry_space_group_name_H-M 'C 1 2/c 1'
_atom_sites_solution_hydrogens geom
_atom_sites_solution_primary direct
_atom_sites_solution_secondary difmap
_audit_creation_method SHELXL-97
_cell_angle_alpha 90.00
_cell_angle_beta 106.028(2)
_cell_angle_gamma 90.00
_cell_formula_units_Z 8
_cell_length_a 21.950(3)
_cell_length_b 9.9632(15)
_cell_length_c 15.538(2)
_cell_measurement_reflns_used 2583
_cell_measurement_temperature 293(2)
_cell_measurement_theta_max 24.0
_cell_measurement_theta_min 2.3
_cell_volume 3265.9(8)
_computing_cell_refinement 'SAINT (Siemens, 1996)'
_computing_data_collection 'SMART (Siemens, 1996)'
_computing_data_reduction SAINT
_computing_molecular_graphics 'SHELXTL (Siemens, 1996)'
_computing_publication_material
;
SHELXTL, PARST (Nardelli, 1995) and PLATON (Spek, 2003)
;
_computing_structure_refinement 'SHELXL97 (Sheldrick, 1997)'
_computing_structure_solution 'SHELXS97 (Sheldrick, 1997)'
_diffrn_ambient_temperature 293(2)
_diffrn_detector_area_resol_mean 8.33
_diffrn_measured_fraction_theta_full 0.991
_diffrn_measured_fraction_theta_max 0.991
_diffrn_measurement_device_type
;
Siemens SMART 1000 CCD area-detector
;
_diffrn_measurement_method \w
_diffrn_radiation_monochromator graphite
_diffrn_radiation_source 'fine-focus sealed tube'
_diffrn_radiation_type MoK\a
_diffrn_radiation_wavelength 0.71073
_diffrn_reflns_av_R_equivalents 0.0228
_diffrn_reflns_av_sigmaI/netI 0.0266
_diffrn_reflns_limit_h_max 22
_diffrn_reflns_limit_h_min -27
_diffrn_reflns_limit_k_max 12
_diffrn_reflns_limit_k_min -11
_diffrn_reflns_limit_l_max 19
_diffrn_reflns_limit_l_min -18
_diffrn_reflns_number 8949
_diffrn_reflns_theta_full 26.04
_diffrn_reflns_theta_max 26.04
_diffrn_reflns_theta_min 1.93
_diffrn_standards_decay_% 0
_diffrn_standards_number 0
_exptl_absorpt_coefficient_mu 0.416
_exptl_absorpt_correction_T_max 0.9518
_exptl_absorpt_correction_T_min 0.8514
_exptl_absorpt_correction_type multi-scan
_exptl_absorpt_process_details '(SADABS; Sheldrick, 1996)'
_exptl_crystal_colour colorless
_exptl_crystal_density_diffrn 1.518
_exptl_crystal_density_method 'not measured'
_exptl_crystal_description column
_exptl_crystal_F_000 1520
_exptl_crystal_size_max 0.40
_exptl_crystal_size_mid 0.23
_exptl_crystal_size_min 0.12
_refine_diff_density_max 0.424
_refine_diff_density_min -0.360
_refine_ls_extinction_method none
_refine_ls_goodness_of_fit_ref 1.032
_refine_ls_hydrogen_treatment constr
_refine_ls_matrix_type full
_refine_ls_number_parameters 226
_refine_ls_number_reflns 3199
_refine_ls_number_restraints 0
_refine_ls_restrained_S_all 1.032
_refine_ls_R_factor_all 0.0678
_refine_ls_R_factor_gt 0.0526
_refine_ls_shift/su_max 0.000
_refine_ls_shift/su_mean 0.000
_refine_ls_structure_factor_coef Fsqd
_refine_ls_weighting_details 'calc w = 1/[\s^2^(Fo^2^)+(0.0519P)^2^+3.9871P] where P = (Fo^2^+2Fc^2^)/3'
_refine_ls_weighting_scheme calc
_refine_ls_wR_factor_gt 0.1203
_refine_ls_wR_factor_ref 0.1296
_reflns_number_gt 2500
_reflns_number_total 3199
_reflns_threshold_expression I>2\s(I)
_cod_data_source_file is6120.cif
_cod_data_source_block I
_cod_original_cell_volume 3266.0(8)
_cod_original_sg_symbol_H-M 'C 2/c'
_cod_database_code 2206987
_cod_database_fobs_code 2206987

loop_
_symmetry_equiv_pos_as_xyz
'x, y, z'
'-x, y, -z+1/2'
'x+1/2, y+1/2, z'
'-x+1/2, y+1/2, -z+1/2'
'-x, -y, -z'
'x, -y, z-1/2'
'-x+1/2, -y+1/2, -z'
'x+1/2, -y+1/2, z-1/2'

loop_
_atom_site_label
_atom_site_fract_x
_atom_site_fract_y
_atom_site_fract_z
_atom_site_U_iso_or_equiv
_atom_site_adp_type
_atom_site_calc_flag
_atom_site_refinement_flags
_atom_site_occupancy
_atom_site_type_symbol
Cl1 0.33292(6) 1.12155(9) 0.06212(8) 0.1071(4) Uani d . 1 Cl
Cl2 0.41646(5) 0.62594(10) 0.15957(5) 0.0851(3) Uani d . 1 Cl
O1 0.33974(11) 0.44636(19) 0.01778(13) 0.0697(6) Uani d . 1 O
N1 0.33146(9) 0.37073(19) -0.15203(13) 0.0437(5) Uani d . 1 N
N2 0.27958(10) 0.3143(2) -0.20955(15) 0.0549(6) Uani d . 1 N
N3 0.29213(11) 0.1899(2) -0.22229(15) 0.0580(6) Uani d . 1 N
N4 0.43557(10) 0.6012(2) -0.11022(14) 0.0522(5) Uani d . 1 N
N5 0.37503(9) 0.58826(19) -0.16354(13) 0.0417(5) Uani d . 1 N
N6 0.42355(11) 0.7076(2) -0.24165(16) 0.0619(6) Uani d . 1 N
C1 0.30189(12) 0.7756(3) -0.06665(17) 0.0490(6) Uani d . 1 C
H1A 0.2795 0.7463 -0.1234 0.059 Uiso calc R 1 H
C2 0.29920(14) 0.9090(3) -0.0458(2) 0.0577(7) Uani d . 1 C
H2B 0.2745 0.9686 -0.0870 0.069 Uiso calc R 1 H
C3 0.33350(15) 0.9524(3) 0.0369(2) 0.0620(8) Uani d . 1 C
C4 0.36904(15) 0.8649(3) 0.09930(19) 0.0644(8) Uani d . 1 C
H4B 0.3922 0.8964 0.1551 0.077 Uiso calc R 1 H
C5 0.37023(13) 0.7298(3) 0.07887(17) 0.0538(7) Uani d . 1 C
C6 0.33690(11) 0.6825(2) -0.00607(16) 0.0443(6) Uani d . 1 C
C7 0.33672(12) 0.5395(2) -0.03232(17) 0.0458(6) Uani d . 1 C
C8 0.32881(11) 0.5123(2) -0.13298(16) 0.0426(5) Uani d . 1 C
H8A 0.2867 0.5447 -0.1661 0.051 Uiso calc R 1 H
C9 0.37935(11) 0.2787(2) -0.12804(16) 0.0435(6) Uani d . 1 C
C10 0.44156(12) 0.2832(3) -0.07300(19) 0.0545(7) Uani d . 1 C
H10A 0.4587 0.3599 -0.0414 0.065 Uiso calc R 1 H
C11 0.47549(14) 0.1673(3) -0.0688(2) 0.0654(8) Uani d . 1 C
H11A 0.5170 0.1653 -0.0327 0.079 Uiso calc R 1 H
C12 0.45038(16) 0.0513(3) -0.1167(2) 0.0688(8) Uani d . 1 C
H12A 0.4760 -0.0240 -0.1126 0.083 Uiso calc R 1 H
C13 0.38949(15) 0.0463(3) -0.16895(19) 0.0599(7) Uani d . 1 C
H13A 0.3726 -0.0312 -0.1998 0.072 Uiso calc R 1 H
C14 0.35348(12) 0.1635(2) -0.17407(16) 0.0472(6) Uani d . 1 C
C15 0.46185(13) 0.6725(3) -0.16102(19) 0.0536(6) Uani d . 1 C
H15A 0.5043 0.6974 -0.1426 0.064 Uiso calc R 1 H
C16 0.36978(13) 0.6528(3) -0.24046(17) 0.0535(7) Uani d . 1 C
H16A 0.3327 0.6581 -0.2871 0.064 Uiso calc R 1 H

loop_
_atom_site_aniso_label
_atom_site_aniso_U_11
_atom_site_aniso_U_22
_atom_site_aniso_U_33
_atom_site_aniso_U_12
_atom_site_aniso_U_13
_atom_site_aniso_U_23
Cl1 0.1652(11) 0.0523(5) 0.1232(8) -0.0194(6) 0.0723(8) -0.0329(5)
Cl2 0.0982(7) 0.0934(7) 0.0518(4) -0.0064(5) 0.0007(4) 0.0107(4)
O1 0.1069(17) 0.0473(11) 0.0589(12) -0.0018(11) 0.0294(12) 0.0071(9)
N1 0.0414(11) 0.0394(11) 0.0454(11) -0.0032(8) 0.0037(9) -0.0055(9)
N2 0.0473(12) 0.0503(13) 0.0589(14) -0.0074(10) 0.0009(10) -0.0073(11)
N3 0.0624(15) 0.0444(13) 0.0594(14) -0.0104(11) 0.0038(11) -0.0100(11)
N4 0.0451(12) 0.0580(14) 0.0507(12) -0.0076(10) 0.0084(10) 0.0001(10)
N5 0.0439(11) 0.0394(11) 0.0401(11) 0.0003(8) 0.0084(9) -0.0020(8)
N6 0.0626(15) 0.0653(16) 0.0623(15) 0.0015(12) 0.0249(12) 0.0126(12)
C1 0.0562(15) 0.0477(15) 0.0457(14) -0.0002(12) 0.0184(12) -0.0016(11)
C2 0.0726(18) 0.0446(15) 0.0649(18) 0.0023(13) 0.0339(15) 0.0022(13)
C3 0.084(2) 0.0453(16) 0.0699(19) -0.0127(14) 0.0427(17) -0.0137(14)
C4 0.080(2) 0.071(2) 0.0485(16) -0.0255(16) 0.0277(15) -0.0211(15)
C5 0.0584(16) 0.0615(17) 0.0443(14) -0.0114(13) 0.0186(12) -0.0027(12)
C6 0.0485(14) 0.0464(14) 0.0418(13) -0.0056(11) 0.0190(11) -0.0022(11)
C7 0.0472(14) 0.0427(14) 0.0475(14) -0.0021(11) 0.0130(11) 0.0013(11)
C8 0.0419(13) 0.0382(13) 0.0456(13) -0.0006(10) 0.0085(10) -0.0023(10)
C9 0.0506(14) 0.0375(13) 0.0420(13) -0.0010(10) 0.0125(11) 0.0020(10)
C10 0.0482(15) 0.0480(15) 0.0604(16) -0.0026(12) 0.0036(12) 0.0056(12)
C11 0.0539(16) 0.0592(18) 0.079(2) 0.0084(14) 0.0111(15) 0.0166(16)
C12 0.078(2) 0.0495(17) 0.083(2) 0.0196(15) 0.0289(18) 0.0130(15)
C13 0.084(2) 0.0391(14) 0.0596(17) 0.0002(14) 0.0257(16) -0.0006(12)
C14 0.0569(15) 0.0412(13) 0.0423(13) -0.0050(11) 0.0118(12) -0.0004(10)
C15 0.0496(15) 0.0519(15) 0.0611(16) -0.0043(12) 0.0185(13) -0.0022(13)
C16 0.0542(16) 0.0575(16) 0.0468(14) 0.0065(13) 0.0106(12) 0.0066(12)

loop_
_atom_type_symbol
_atom_type_description
_atom_type_scat_dispersion_real
_atom_type_scat_dispersion_imag
_atom_type_scat_source
C C 0.0033 0.0016 'International Tables Vol C Tables 4.2.6.8 and 6.1.1.4'
H H 0.0000 0.0000 'International Tables Vol C Tables 4.2.6.8 and 6.1.1.4'
N N 0.0061 0.0033 'International Tables Vol C Tables 4.2.6.8 and 6.1.1.4'
O O 0.0106 0.0060 'International Tables Vol C Tables 4.2.6.8 and 6.1.1.4'
Cl Cl 0.1484 0.1585 'International Tables Vol C Tables 4.2.6.8 and 6.1.1.4'

loop_
_geom_angle_atom_site_label_1
_geom_angle_atom_site_label_2
_geom_angle_atom_site_label_3
_geom_angle
_geom_angle_publ_flag
N2 N1 C9 110.06(19) ?
N2 N1 C8 117.67(19) ?
C9 N1 C8 132.07(19) ?
N3 N2 N1 108.7(2) ?
N2 N3 C14 108.5(2) ?
C15 N4 N5 101.7(2) ?
C16 N5 N4 109.1(2) ?
C16 N5 C8 130.6(2) ?
N4 N5 C8 120.26(19) ?
C16 N6 C15 102.3(2) ?
C2 C1 C6 122.5(3) ?
C2 C1 H1A 118.8 ?
C6 C1 H1A 118.8 ?
C3 C2 C1 118.7(3) ?
C3 C2 H2B 120.7 ?
C1 C2 H2B 120.7 ?
C2 C3 C4 121.3(3) ?
C2 C3 Cl1 118.9(3) ?
C4 C3 Cl1 119.8(2) ?
C3 C4 C5 119.9(3) ?
C3 C4 H4B 120.1 ?
C5 C4 H4B 120.1 ?
C4 C5 C6 120.3(3) ?
C4 C5 Cl2 117.5(2) ?
C6 C5 Cl2 122.2(2) ?
C1 C6 C5 117.4(2) ?
C1 C6 C7 119.7(2) ?
C5 C6 C7 122.9(2) ?
O1 C7 C6 124.7(2) ?
O1 C7 C8 119.3(2) ?
C6 C7 C8 115.9(2) ?
N1 C8 N5 111.83(19) yes
N1 C8 C7 112.21(19) yes
N5 C8 C7 110.26(18) yes
N1 C8 H8A 107.4 ?
N5 C8 H8A 107.4 ?
C7 C8 H8A 107.4 ?
N1 C9 C14 103.9(2) ?
N1 C9 C10 133.9(2) ?
C14 C9 C10 122.2(2) ?
C11 C10 C9 115.5(3) ?
C11 C10 H10A 122.3 ?
C9 C10 H10A 122.3 ?
C10 C11 C12 122.8(3) ?
C10 C11 H11A 118.6 ?
C12 C11 H11A 118.6 ?
C13 C12 C11 121.6(3) ?
C13 C12 H12A 119.2 ?
C11 C12 H12A 119.2 ?
C12 C13 C14 116.7(3) ?
C12 C13 H13A 121.6 ?
C14 C13 H13A 121.6 ?
N3 C14 C9 108.8(2) ?
N3 C14 C13 130.1(2) ?
C9 C14 C13 121.1(2) ?
N4 C15 N6 115.8(2) ?
N4 C15 H15A 122.1 ?
N6 C15 H15A 122.1 ?
N6 C16 N5 111.1(2) ?
N6 C16 H16A 124.5 ?
N5 C16 H16A 124.5 ?

loop_
_geom_bond_atom_site_label_1
_geom_bond_atom_site_label_2
_geom_bond_distance
_geom_bond_publ_flag
Cl1 C3 1.731(3) yes
Cl2 C5 1.723(3) yes
O1 C7 1.201(3) yes
N1 N2 1.360(3) ?
N1 C9 1.367(3) ?
N1 C8 1.445(3) yes
N2 N3 1.296(3) ?
N3 C14 1.374(3) ?
N4 C15 1.308(3) ?
N4 N5 1.364(3) ?
N5 C16 1.334(3) ?
N5 C8 1.447(3) yes
N6 C16 1.305(3) ?
N6 C15 1.348(4) ?
C1 C2 1.373(4) ?
C1 C6 1.392(3) ?
C1 H1A 0.9300 ?
C2 C3 1.368(4) ?
C2 H2B 0.9300 ?
C3 C4 1.375(4) ?
C4 C5 1.385(4) ?
C4 H4B 0.9300 ?
C5 C6 1.402(3) ?
C6 C7 1.482(3) ?
C7 C8 1.549(3) yes
C8 H8A 0.9800 ?
C9 C14 1.388(3) ?
C9 C10 1.398(3) ?
C10 C11 1.366(4) ?
C10 H10A 0.9300 ?
C11 C12 1.402(4) ?
C11 H11A 0.9300 ?
C12 C13 1.360(4) ?
C12 H12A 0.9300 ?
C13 C14 1.400(4) ?
C13 H13A 0.9300 ?
C15 H15A 0.9300 ?
C16 H16A 0.9300 ?

loop_
_geom_hbond_atom_site_label_D
_geom_hbond_atom_site_label_H
_geom_hbond_atom_site_label_A
_geom_hbond_site_symmetry_A
_geom_hbond_distance_DH
_geom_hbond_distance_HA
_geom_hbond_distance_DA
_geom_hbond_angle_DHA
_geom_hbond_publ_flag
C1 H1A N3 4_554 0.93 2.54 3.465(3) 172 yes
C8 H8A N3 4_554 0.98 2.54 3.455(3) 156 yes

loop_
_geom_torsion_atom_site_label_1
_geom_torsion_atom_site_label_2
_geom_torsion_atom_site_label_3
_geom_torsion_atom_site_label_4
_geom_torsion
C9 N1 N2 N3 0.8(3)
C8 N1 N2 N3 176.3(2)
N1 N2 N3 C14 -1.1(3)
C15 N4 N5 C16 -0.6(3)
C15 N4 N5 C8 178.9(2)
C6 C1 C2 C3 1.7(4)
C1 C2 C3 C4 -1.4(4)
C1 C2 C3 Cl1 177.4(2)
C2 C3 C4 C5 -0.3(4)
Cl1 C3 C4 C5 -179.2(2)
C3 C4 C5 C6 2.0(4)
C3 C4 C5 Cl2 179.3(2)
C2 C1 C6 C5 -0.1(4)
C2 C1 C6 C7 178.8(2)
C4 C5 C6 C1 -1.7(4)
Cl2 C5 C6 C1 -178.90(19)
C4 C5 C6 C7 179.5(2)
Cl2 C5 C6 C7 2.3(4)
C1 C6 C7 O1 -146.0(3)
C5 C6 C7 O1 32.8(4)
C1 C6 C7 C8 31.0(3)
C5 C6 C7 C8 -150.3(2)
N2 N1 C8 N5 -116.3(2)
C9 N1 C8 N5 58.0(3)
N2 N1 C8 C7 119.2(2)
C9 N1 C8 C7 -66.5(3)
C16 N5 C8 N1 93.5(3)
N4 N5 C8 N1 -85.8(2)
C16 N5 C8 C7 -140.9(3)
N4 N5 C8 C7 39.7(3)
O1 C7 C8 N1 -4.9(3)
C6 C7 C8 N1 177.9(2)
O1 C7 C8 N5 -130.3(2)
C6 C7 C8 N5 52.5(3)
N2 N1 C9 C14 -0.1(3)
C8 N1 C9 C14 -174.8(2)
N2 N1 C9 C10 179.1(3)
C8 N1 C9 C10 4.4(5)
N1 C9 C10 C11 -178.0(3)
C14 C9 C10 C11 1.1(4)
C9 C10 C11 C12 0.5(4)
C10 C11 C12 C13 -1.7(5)
C11 C12 C13 C14 1.3(4)
N2 N3 C14 C9 1.0(3)
N2 N3 C14 C13 -177.1(3)
N1 C9 C14 N3 -0.5(3)
C10 C9 C14 N3 -179.8(2)
N1 C9 C14 C13 177.8(2)
C10 C9 C14 C13 -1.5(4)
C12 C13 C14 N3 178.2(3)
C12 C13 C14 C9 0.3(4)
N5 N4 C15 N6 0.7(3)
C16 N6 C15 N4 -0.5(3)
C15 N6 C16 N5 0.1(3)
N4 N5 C16 N6 0.3(3)
C8 N5 C16 N6 -179.1(2)

loop_
_cod_related_entry_id
_cod_related_entry_database
_cod_related_entry_code
1 ChemSpider 10603983
